data_7717286
loop_
_publ_author_name
'Bazhina, Evgeniya S.'
'Shmelev, Maxim A.'
'Gogoleva, Natalia V.'
'Babeshkin, Konstantin A.'
'Kurganskii, Ivan V.'
'Efimov, Nikolay N.'
'Fedin, Matvey V.'
'Kiskin, Mikhail A.'
'Eremenko, Igor L.'

_publ_section_title
;
 Investigation of slow magnetic relaxation in a series of 1D polymeric
 cyclobutane-1,1-dicarboxylates based on Ln<sup>III</sup>VIV2 units
 (Ln<sup>III</sup> = Tb, Dy, Ho, Er, Tm, Yb): rare examples of
 V<sup>IV</sup>-4f single-molecule magnets.
;
_journal_issue 45
_journal_name_full 'Dalton transactions (Cambridge, England : 2003)'
_journal_page_first 18161
_journal_page_last 18174
_journal_paper_doi 10.1039/d4dt01779j
_journal_volume 53
_journal_year 2024
_chemical_formula_moiety 'C24 H44 Dy Na O28 V2'
_chemical_formula_sum 'C24 H44 Dy Na O28 V2'
_chemical_formula_weight 1067.96
_space_group_crystal_system monoclinic
_space_group_IT_number 15
_space_group_name_Hall '-C 2yc'
_space_group_name_H-M_alt 'C 1 2/c 1'
_atom_sites_solution_hydrogens mixed
_audit_creation_date 2021-05-05
_audit_creation_method
;
Olex2 1.3
(compiled 2020.07.31 svn.rc2a77460 for OlexSys, GUI svn.r6145)
;
_audit_update_record
;
2023-05-31 deposited with the CCDC.	2024-09-26 downloaded from the CCDC.
;
_cell_angle_alpha 90
_cell_angle_beta 104.682(7)
_cell_angle_gamma 90
_cell_formula_units_Z 4
_cell_length_a 9.097(2)
_cell_length_b 24.739(5)
_cell_length_c 17.116(3)
_cell_measurement_reflns_used 3135
_cell_measurement_temperature 150.0
_cell_measurement_theta_max 33.14
_cell_measurement_theta_min 2.97
_cell_volume 3726.2(13)
_computing_cell_refinement 'SAINT V8.40A (Bruker, 2019)'
_computing_data_reduction 'SAINT V8.40A (Bruker, 2019)'
_computing_molecular_graphics 'Olex2 1.3 (Dolomanov et al., 2009)'
_computing_publication_material 'Olex2 1.3 (Dolomanov et al., 2009)'
_computing_structure_refinement 'XL  (Sheldrick, 2008)'
_diffrn_ambient_temperature 150.0
_diffrn_measured_fraction_theta_full 0.992
_diffrn_measured_fraction_theta_max 0.992
_diffrn_measurement_device_type 'Bruker APEX-II CCD'
_diffrn_measurement_method '\f and \w scans'
_diffrn_radiation_type MoK\a
_diffrn_radiation_wavelength 0.71073
_diffrn_reflns_av_R_equivalents 0.0257
_diffrn_reflns_av_unetI/netI 0.0385
_diffrn_reflns_Laue_measured_fraction_full 0.992
_diffrn_reflns_Laue_measured_fraction_max 0.992
_diffrn_reflns_limit_h_max 11
_diffrn_reflns_limit_h_min -7
_diffrn_reflns_limit_k_max 30
_diffrn_reflns_limit_k_min -28
_diffrn_reflns_limit_l_max 21
_diffrn_reflns_limit_l_min -21
_diffrn_reflns_number 7547
_diffrn_reflns_point_group_measured_fraction_full 0.992
_diffrn_reflns_point_group_measured_fraction_max 0.992
_diffrn_reflns_theta_full 25.242
_diffrn_reflns_theta_max 25.997
_diffrn_reflns_theta_min 2.055
_diffrn_source_current 1.4
_diffrn_source_power 0.07
_diffrn_source_voltage 50.0
_diffrn_standards_number 0
_exptl_absorpt_coefficient_mu 2.590
_exptl_absorpt_correction_T_max 0.7467
_exptl_absorpt_correction_T_min 0.6260
_exptl_absorpt_correction_type multi-scan
_exptl_absorpt_process_details
;
SADABS-2016/2 (Bruker,2016/2) was used for absorption correction.
wR2(int) was 0.1208 before and 0.0392 after correction.
The Ratio of minimum to maximum transmission is 0.8384.
The \l/2 correction factor is Not present.
;
_exptl_crystal_colour blue
_exptl_crystal_colour_primary blue
_exptl_crystal_density_diffrn 1.904
_exptl_crystal_description plate
_exptl_crystal_F_000 2140
_exptl_crystal_size_max 0.1
_exptl_crystal_size_mid 0.1
_exptl_crystal_size_min 0.02
_refine_diff_density_max 0.988
_refine_diff_density_min -1.014
_refine_diff_density_rms 0.096
_refine_ls_extinction_method none
_refine_ls_goodness_of_fit_ref 1.045
_refine_ls_hydrogen_treatment mixed
_refine_ls_matrix_type full
_refine_ls_number_parameters 282
_refine_ls_number_reflns 3639
_refine_ls_number_restraints 2
_refine_ls_restrained_S_all 1.044
_refine_ls_R_factor_all 0.0298
_refine_ls_R_factor_gt 0.0259
_refine_ls_shift/su_max 0.002
_refine_ls_shift/su_mean 0.000
_refine_ls_structure_factor_coef Fsqd
_refine_ls_weighting_details 'w=1/[\s^2^(Fo^2^)+(0.0172P)^2^+8.2880P] where P=(Fo^2^+2Fc^2^)/3'
_refine_ls_weighting_scheme calc
_refine_ls_wR_factor_gt 0.0548
_refine_ls_wR_factor_ref 0.0567
_reflns_Friedel_coverage 0.000
_reflns_number_gt 3336
_reflns_number_total 3639
_reflns_threshold_expression 'I > 2\s(I)'
_cod_data_source_file d4dt01779j2.cif
_cod_data_source_block 2_a
_cod_depositor_comments 'Adding full bibliography for 7717286--7717287.cif.'
_cod_original_cell_volume 3726.2(14)
_cod_database_code 7717286
_shelx_shelxl_version_number 2018/3
_shelx_space_group_comment
;
The symmetry employed for this shelxl refinement is uniquely defined
by the following loop, which should always be used as a source of
symmetry information in preference to the above space-group names.
They are only intended as comments.
;
_shelx_estimated_absorpt_t_max 0.950
_shelx_estimated_absorpt_t_min 0.782
_olex2_refinement_description
;
1. Fixed Uiso
 At 1.2 times of:
  All C(H,H) groups
2. Restrained distances
 O13-H13B \\sim O13-H13A
 with sigma of 0.02
 O11-H11B \\sim O11-H11A
 with sigma of 0.02
3. Uiso/Uaniso restraints and constraints
Uanis(C12) = Uanis(C11)
4.a Riding coordinates:
 O13(H3A,H3B)
4.b Secondary CH2 refined with riding coordinates:
 C12(H12C,H12D), C6(H6A,H6B), C10(H10A,H10B), C5(H5A,H5B), C4(H4A,H4B),
 C11(H11C,H11D)
;
_olex2_submission_special_instructions 'No special instructions were received'

loop_
_space_group_symop_operation_xyz
'x, y, z'
'-x, y, -z+1/2'
'x+1/2, y+1/2, z'
'-x+1/2, y+1/2, -z+1/2'
'-x, -y, -z'
'x, -y, z-1/2'
'-x+1/2, -y+1/2, -z'
'x+1/2, -y+1/2, z-1/2'

loop_
_atom_site_label
_atom_site_type_symbol
_atom_site_fract_x
_atom_site_fract_y
_atom_site_fract_z
_atom_site_U_iso_or_equiv
_atom_site_adp_type
_atom_site_occupancy
_atom_site_site_symmetry_order
_atom_site_calc_flag
_atom_site_refinement_flags_posn
_atom_site_refinement_flags_adp
_atom_site_refinement_flags_occupancy
_atom_site_disorder_assembly
_atom_site_disorder_group
Dy1 Dy 0.500000 0.40700(2) 0.250000 0.00997(7) Uani 1 2 d S T P . .
V1 V 0.30767(6) 0.59880(2) 0.38230(3) 0.01012(11) Uani 1 1 d . . . . .
Na1 Na 0.000000 0.65247(7) 0.250000 0.0156(4) Uani 1 2 d S T P . .
O9 O 0.3630(2) 0.52377(8) 0.35220(12) 0.0123(4) Uani 1 1 d . . . . .
O2 O 0.2331(3) 0.60821(10) 0.24426(13) 0.0139(5) Uani 1 1 d . . . . .
O3 O -0.0895(3) 0.73095(8) 0.31177(13) 0.0154(5) Uani 1 1 d . . . . .
O14 O 0.2213(2) 0.67280(8) 0.37001(12) 0.0133(4) Uani 1 1 d . . . . .
O5 O 0.4963(2) 0.62746(8) 0.36227(13) 0.0155(5) Uani 1 1 d . . . . .
O10 O 0.3276(2) 0.43665(8) 0.32344(12) 0.0143(5) Uani 1 1 d . . . . .
O13 O 0.6469(3) 0.33427(9) 0.21830(15) 0.0222(5) Uani 1 1 d D . . . .
H3A H -0.152107 0.720014 0.338163 0.026(10) Uiso 1 1 d R . . . .
H3B H -0.003307 0.735114 0.348663 0.048(14) Uiso 1 1 d R . . . .
O7 O 0.0922(2) 0.57367(8) 0.35473(12) 0.0124(4) Uani 1 1 d . . . . .
O8 O -0.0968(2) 0.51551(8) 0.32688(13) 0.0172(5) Uani 1 1 d . . . . .
O4 O 0.2145(3) 0.76134(8) 0.37883(13) 0.0170(5) Uani 1 1 d . . . . .
O6 O 0.6476(3) 0.68937(9) 0.33314(14) 0.0217(5) Uani 1 1 d . . . . .
O12 O 0.6215(3) 0.48058(9) 0.32663(14) 0.0157(5) Uani 1 1 d . . . . .
O1 O 0.3540(3) 0.59386(8) 0.47865(13) 0.0198(5) Uani 1 1 d . . . . .
O11 O 0.3339(3) 0.37312(9) 0.12987(14) 0.0213(5) Uani 1 1 d D . . . .
C9 C 0.2880(3) 0.47985(11) 0.35027(17) 0.0114(6) Uani 1 1 d . . . . .
C1 C 0.5390(4) 0.67700(12) 0.36051(17) 0.0132(6) Uani 1 1 d . . . . .
C8 C 0.1510(4) 0.47937(12) 0.38634(17) 0.0122(6) Uani 1 1 d . . . . .
C3 C 0.2889(4) 0.71927(11) 0.38003(17) 0.0114(6) Uani 1 1 d . . . . .
C12 C 0.0803(5) 0.42309(13) 0.3919(2) 0.0286(6) Uani 1 1 d . . . . .
H12C H -0.030724 0.424030 0.385996 0.034 Uiso 1 1 calc R U . . .
H12D H 0.106852 0.395862 0.355291 0.034 Uiso 1 1 calc R U . . .
C7 C 0.0404(4) 0.52543(12) 0.35291(17) 0.0114(6) Uani 1 1 d . . . . .
C6 C 0.5227(4) 0.72215(12) 0.49423(17) 0.0168(7) Uani 1 1 d . . . . .
H6A H 0.447741 0.709713 0.523343 0.020 Uiso 1 1 calc R U . . .
H6B H 0.621606 0.703719 0.514561 0.020 Uiso 1 1 calc R U . . .
C10 C 0.2099(4) 0.47883(13) 0.48178(18) 0.0192(7) Uani 1 1 d . . . . .
H10A H 0.319221 0.487514 0.501970 0.023 Uiso 1 1 calc R U . . .
H10B H 0.147579 0.500837 0.509538 0.023 Uiso 1 1 calc R U . . .
C2 C 0.4614(3) 0.72108(12) 0.39891(17) 0.0120(6) Uani 1 1 d . . . . .
C5 C 0.5351(4) 0.78454(13) 0.4893(2) 0.0219(7) Uani 1 1 d . . . . .
H5A H 0.449062 0.804147 0.501951 0.026 Uiso 1 1 calc R U . . .
H5B H 0.633602 0.799209 0.520701 0.026 Uiso 1 1 calc R U . . .
C4 C 0.5227(4) 0.77945(12) 0.39791(19) 0.0178(7) Uani 1 1 d . . . . .
H4A H 0.621896 0.781432 0.384089 0.021 Uiso 1 1 calc R U . . .
H4B H 0.448664 0.804737 0.364275 0.021 Uiso 1 1 calc R U . . .
C11 C 0.1748(5) 0.41827(13) 0.4801(2) 0.0286(6) Uani 1 1 d . . . . .
H11C H 0.114316 0.407460 0.518178 0.034 Uiso 1 1 calc R U . . .
H11D H 0.265919 0.395091 0.486833 0.034 Uiso 1 1 calc R U . . .
H12A H 0.712(6) 0.4899(17) 0.331(3) 0.045(14) Uiso 1 1 d . . . . .
H12B H 0.564(5) 0.5049(18) 0.328(3) 0.048(14) Uiso 1 1 d . . . . .
H2A H 0.289(4) 0.6269(14) 0.223(2) 0.020(10) Uiso 1 1 d . . . . .
H2B H 0.212(5) 0.5830(15) 0.221(2) 0.024(12) Uiso 1 1 d . . . . .
H13A H 0.702(4) 0.3426(16) 0.188(2) 0.042(13) Uiso 1 1 d D . . . .
H13B H 0.630(5) 0.3007(12) 0.212(2) 0.045(13) Uiso 1 1 d D . . . .
H11A H 0.318(5) 0.3415(11) 0.125(2) 0.034(12) Uiso 1 1 d D . . . .
H11B H 0.342(6) 0.3848(18) 0.088(2) 0.057(15) Uiso 1 1 d D . . . .

loop_
_atom_site_aniso_label
_atom_site_aniso_U_11
_atom_site_aniso_U_22
_atom_site_aniso_U_33
_atom_site_aniso_U_23
_atom_site_aniso_U_13
_atom_site_aniso_U_12
Dy1 0.01115(11) 0.00742(10) 0.01212(10) 0.000 0.00441(8) 0.000
V1 0.0093(3) 0.0085(2) 0.0127(2) -0.00120(19) 0.0030(2) 0.0001(2)
Na1 0.0117(9) 0.0144(8) 0.0210(9) 0.000 0.0045(7) 0.000
O9 0.0115(12) 0.0087(9) 0.0187(11) -0.0021(8) 0.0077(9) -0.0018(9)
O2 0.0154(13) 0.0125(11) 0.0152(11) -0.0005(10) 0.0062(10) -0.0045(10)
O3 0.0106(12) 0.0175(11) 0.0186(11) -0.0004(9) 0.0043(10) -0.0026(9)
O14 0.0104(11) 0.0076(10) 0.0217(11) -0.0017(8) 0.0040(9) -0.0007(8)
O5 0.0113(12) 0.0117(10) 0.0247(12) -0.0039(9) 0.0066(9) -0.0013(9)
O10 0.0166(12) 0.0081(10) 0.0209(11) -0.0016(8) 0.0098(10) 0.0014(9)
O13 0.0316(16) 0.0123(11) 0.0279(13) 0.0004(10) 0.0175(12) 0.0036(11)
O7 0.0084(11) 0.0108(10) 0.0188(11) 0.0018(8) 0.0048(9) 0.0002(8)
O8 0.0083(12) 0.0162(11) 0.0274(12) 0.0032(9) 0.0048(10) -0.0021(9)
O4 0.0148(12) 0.0102(10) 0.0259(12) -0.0025(9) 0.0049(10) 0.0018(9)
O6 0.0170(13) 0.0226(12) 0.0309(13) -0.0060(10) 0.0161(11) -0.0056(10)
O12 0.0104(13) 0.0128(11) 0.0247(12) -0.0036(9) 0.0060(10) -0.0005(10)
O1 0.0261(14) 0.0170(11) 0.0159(11) -0.0018(9) 0.0048(10) 0.0015(10)
O11 0.0312(15) 0.0153(12) 0.0159(12) -0.0003(10) 0.0031(11) -0.0066(11)
C9 0.0116(16) 0.0122(14) 0.0094(14) 0.0033(11) 0.0011(12) 0.0009(12)
C1 0.0106(16) 0.0169(15) 0.0111(14) -0.0029(12) 0.0010(12) -0.0005(13)
C8 0.0118(16) 0.0110(14) 0.0145(14) 0.0008(12) 0.0046(12) 0.0001(12)
C3 0.0149(17) 0.0113(14) 0.0090(13) -0.0002(11) 0.0049(12) -0.0022(12)
C12 0.0323(16) 0.0160(12) 0.0400(15) 0.0097(11) 0.0138(13) -0.0017(11)
C7 0.0136(17) 0.0127(14) 0.0105(14) -0.0018(11) 0.0078(12) -0.0013(12)
C6 0.0156(17) 0.0207(16) 0.0133(15) -0.0034(13) 0.0022(13) 0.0023(14)
C10 0.0231(19) 0.0204(16) 0.0163(16) 0.0045(13) 0.0088(14) 0.0029(14)
C2 0.0099(16) 0.0131(14) 0.0138(14) -0.0014(12) 0.0044(12) -0.0021(12)
C5 0.0202(19) 0.0196(17) 0.0258(18) -0.0075(14) 0.0058(15) -0.0053(14)
C4 0.0181(18) 0.0119(15) 0.0250(17) -0.0022(13) 0.0081(14) -0.0034(13)
C11 0.0323(16) 0.0160(12) 0.0400(15) 0.0097(11) 0.0138(13) -0.0017(11)

loop_
_atom_type_symbol
_atom_type_description
_atom_type_scat_dispersion_real
_atom_type_scat_dispersion_imag
_atom_type_scat_source
C C 0.0033 0.0016 'International Tables Vol C Tables 4.2.6.8 and 6.1.1.4'
H H 0.0000 0.0000 'International Tables Vol C Tables 4.2.6.8 and 6.1.1.4'
Dy Dy -0.1892 4.4098 'International Tables Vol C Tables 4.2.6.8 and 6.1.1.4'
Na Na 0.0362 0.0249 'International Tables Vol C Tables 4.2.6.8 and 6.1.1.4'
O O 0.0106 0.0060 'International Tables Vol C Tables 4.2.6.8 and 6.1.1.4'
V V 0.3005 0.5294 'International Tables Vol C Tables 4.2.6.8 and 6.1.1.4'

loop_
_geom_angle_atom_site_label_1
_geom_angle_atom_site_label_2
_geom_angle_atom_site_label_3
_geom_angle
_geom_angle_site_symmetry_1
_geom_angle_site_symmetry_3
_geom_angle_publ_flag
O10 Dy1 O10 143.81(10) . 2_655 ?
O10 Dy1 O13 68.11(8) 2_655 . ?
O10 Dy1 O13 147.31(7) 2_655 2_655 ?
O10 Dy1 O13 147.31(7) . . ?
O10 Dy1 O13 68.11(8) . 2_655 ?
O10 Dy1 O11 90.65(8) . 2_655 ?
O10 Dy1 O11 90.65(8) 2_655 . ?
O10 Dy1 O11 102.00(8) . . ?
O10 Dy1 O11 102.00(8) 2_655 2_655 ?
O13 Dy1 O13 82.02(12) . 2_655 ?
O12 Dy1 O10 75.18(8) 2_655 2_655 ?
O12 Dy1 O10 76.97(8) 2_655 . ?
O12 Dy1 O10 75.18(8) . . ?
O12 Dy1 O10 76.97(8) . 2_655 ?
O12 Dy1 O13 120.00(9) . . ?
O12 Dy1 O13 132.00(8) . 2_655 ?
O12 Dy1 O13 120.00(9) 2_655 2_655 ?
O12 Dy1 O13 132.00(8) 2_655 . ?
O12 Dy1 O12 78.45(12) . 2_655 ?
O12 Dy1 O11 71.58(8) . 2_655 ?
O12 Dy1 O11 149.65(8) 2_655 2_655 ?
O12 Dy1 O11 71.58(8) 2_655 . ?
O12 Dy1 O11 149.65(8) . . ?
O11 Dy1 O13 78.87(9) . . ?
O11 Dy1 O13 70.14(8) . 2_655 ?
O11 Dy1 O13 70.14(8) 2_655 . ?
O11 Dy1 O13 78.87(9) 2_655 2_655 ?
O11 Dy1 O11 138.66(12) 2_655 . ?
O9 V1 O2 81.88(8) . . ?
O14 V1 O9 159.64(9) . . ?
O14 V1 O2 77.98(8) . . ?
O14 V1 O7 85.62(9) . . ?
O5 V1 O9 90.12(8) . . ?
O5 V1 O2 80.05(9) . . ?
O5 V1 O14 89.32(9) . . ?
O5 V1 O7 156.89(9) . . ?
O7 V1 O9 86.95(8) . . ?
O7 V1 O2 76.84(8) . . ?
O1 V1 O9 100.07(10) . . ?
O1 V1 O2 177.65(10) . . ?
O1 V1 O14 100.00(10) . . ?
O1 V1 O5 101.18(11) . . ?
O1 V1 O7 101.90(11) . . ?
V1 Na1 H3B 90.99(6) 2 2 ?
V1 Na1 H3B 125.8 2 . ?
Na1 Na1 V1 0(10) 2 2 ?
Na1 Na1 O2 0(10) 2 . ?
Na1 Na1 O2 0(10) 2 2 ?
Na1 Na1 O3 0(10) 2 2 ?
Na1 Na1 O3 0(10) 2 . ?
Na1 Na1 O14 0(10) 2 2 ?
Na1 Na1 O14 0(10) 2 . ?
Na1 Na1 H3B 0(10) 2 2 ?
Na1 Na1 H3B 0.0 2 . ?
Na1 Na1 O7 0(10) 2 2 ?
Na1 Na1 O7 0(10) 2 . ?
O2 Na1 V1 42.61(5) 2 2 ?
O2 Na1 V1 112.36(7) . 2 ?
O2 Na1 O2 125.97(13) . 2 ?
O2 Na1 O3 140.41(9) . . ?
O2 Na1 O3 87.14(8) . 2 ?
O2 Na1 O3 87.15(8) 2 . ?
O2 Na1 O3 140.41(9) 2 2 ?
O2 Na1 O14 125.67(7) . 2 ?
O2 Na1 O14 66.23(7) 2 2 ?
O2 Na1 O14 125.67(7) 2 . ?
O2 Na1 O14 66.23(7) . . ?
O2 Na1 H3B 99.9 2 . ?
O2 Na1 H3B 99.90(8) . 2 ?
O2 Na1 H3B 121.8 . . ?
O2 Na1 H3B 121.82(8) 2 2 ?
O2 Na1 O7 76.59(8) 2 . ?
O2 Na1 O7 63.92(7) . . ?
O2 Na1 O7 63.92(7) 2 2 ?
O2 Na1 O7 76.59(8) . 2 ?
O3 Na1 V1 109.32(6) 2 2 ?
O3 Na1 V1 106.87(6) . 2 ?
O3 Na1 O3 74.98(11) 2 . ?
O3 Na1 O14 77.03(8) . . ?
O3 Na1 O14 77.03(8) 2 2 ?
O3 Na1 O14 84.82(8) . 2 ?
O3 Na1 O14 84.82(8) 2 . ?
O3 Na1 H3B 19.3 . . ?
O3 Na1 H3B 19.29(8) 2 2 ?
O3 Na1 H3B 73.90(8) . 2 ?
O3 Na1 H3B 73.9 2 . ?
O3 Na1 O7 142.83(7) 2 . ?
O3 Na1 O7 142.83(7) . 2 ?
O3 Na1 O7 112.10(7) 2 2 ?
O3 Na1 O7 112.10(7) . . ?
O14 Na1 V1 165.83(7) . 2 ?
O14 Na1 V1 35.47(5) 2 2 ?
O14 Na1 O14 157.13(11) 2 . ?
O14 Na1 H3B 57.80(7) 2 2 ?
O14 Na1 H3B 103.17(9) . 2 ?
O14 Na1 H3B 57.8 . . ?
O14 Na1 H3B 103.2 2 . ?
O14 Na1 O7 138.39(8) 2 . ?
O14 Na1 O7 62.97(6) . . ?
O14 Na1 O7 138.39(8) . 2 ?
O14 Na1 O7 62.97(6) 2 2 ?
H3B Na1 H3B 79.4 . 2 ?
O7 Na1 V1 35.96(5) 2 2 ?
O7 Na1 V1 103.34(6) . 2 ?
O7 Na1 H3B 161.44(7) . 2 ?
O7 Na1 H3B 100.9 . . ?
O7 Na1 H3B 161.4 2 . ?
O7 Na1 H3B 100.94(7) 2 2 ?
O7 Na1 O7 84.67(10) 2 . ?
C9 O9 V1 128.34(19) . . ?
V1 O2 Na1 92.15(8) . . ?
V1 O2 Na1 92.15(8) . 2 ?
V1 O2 H2A 117(2) . . ?
V1 O2 H2B 116(3) . . ?
Na1 O2 Na1 0.0 2 . ?
Na1 O2 H2A 114(2) . . ?
Na1 O2 H2A 114(2) 2 . ?
Na1 O2 H2B 107(3) . . ?
Na1 O2 H2B 107(3) 2 . ?
H2A O2 H2B 109(4) . . ?
Na1 O3 Na1 0.00(5) 2 . ?
Na1 O3 H3A 108.4 2 . ?
Na1 O3 H3A 108.4 . . ?
Na1 O3 H3B 94.0 . . ?
Na1 O3 H3B 94.0 2 . ?
H3A O3 H3B 104.5 . . ?
V1 O14 Na1 96.59(9) . 2 ?
V1 O14 Na1 96.59(9) . . ?
Na1 O14 Na1 0.00(7) 2 . ?
C3 O14 V1 130.1(2) . . ?
C3 O14 Na1 122.43(19) . 2 ?
C3 O14 Na1 122.43(19) . . ?
C1 O5 V1 129.0(2) . . ?
C9 O10 Dy1 138.80(19) . . ?
Dy1 O13 H13A 114(3) . . ?
Dy1 O13 H13B 133(3) . . ?
H13A O13 H13B 106(4) . . ?
V1 O7 Na1 93.13(7) . . ?
V1 O7 Na1 93.13(7) . 2 ?
Na1 O7 Na1 0.0 2 . ?
C7 O7 V1 129.0(2) . . ?
C7 O7 Na1 128.37(19) . . ?
C7 O7 Na1 128.37(19) . 2 ?
Dy1 O12 H12A 125(3) . . ?
Dy1 O12 H12B 112(3) . . ?
H12A O12 H12B 115(4) . . ?
Dy1 O11 H11A 120(3) . . ?
Dy1 O11 H11B 118(4) . . ?
H11A O11 H11B 108(4) . . ?
O9 C9 C8 118.8(2) . . ?
O10 C9 O9 122.2(3) . . ?
O10 C9 C8 118.9(3) . . ?
O5 C1 C2 119.4(3) . . ?
O6 C1 O5 121.3(3) . . ?
O6 C1 C2 119.1(3) . . ?
C9 C8 C12 115.3(3) . . ?
C9 C8 C7 111.7(2) . . ?
C9 C8 C10 108.7(3) . . ?
C12 C8 C10 88.1(2) . . ?
C7 C8 C12 116.6(3) . . ?
C7 C8 C10 114.2(2) . . ?
O14 C3 C2 119.0(3) . . ?
O4 C3 O14 120.3(3) . . ?
O4 C3 C2 120.6(3) . . ?
C8 C12 H12C 113.7 . . ?
C8 C12 H12D 113.7 . . ?
H12C C12 H12D 111.0 . . ?
C11 C12 C8 89.6(3) . . ?
C11 C12 H12C 113.7 . . ?
C11 C12 H12D 113.7 . . ?
O7 C7 C8 118.8(3) . . ?
O8 C7 O7 121.6(3) . . ?
O8 C7 C8 119.6(3) . . ?
H6A C6 H6B 111.1 . . ?
C2 C6 H6A 113.9 . . ?
C2 C6 H6B 113.9 . . ?
C5 C6 H6A 113.9 . . ?
C5 C6 H6B 113.9 . . ?
C5 C6 C2 88.4(2) . . ?
C8 C10 H10A 113.9 . . ?
C8 C10 H10B 113.9 . . ?
H10A C10 H10B 111.1 . . ?
C11 C10 C8 88.6(2) . . ?
C11 C10 H10A 113.9 . . ?
C11 C10 H10B 113.9 . . ?
C1 C2 C6 111.9(2) . . ?
C1 C2 C4 116.8(2) . . ?
C3 C2 C1 116.8(2) . . ?
C3 C2 C6 107.1(2) . . ?
C3 C2 C4 112.3(2) . . ?
C4 C2 C6 87.8(2) . . ?
C6 C5 H5A 113.8 . . ?
C6 C5 H5B 113.8 . . ?
H5A C5 H5B 111.0 . . ?
C4 C5 C6 89.2(2) . . ?
C4 C5 H5A 113.8 . . ?
C4 C5 H5B 113.8 . . ?
C2 C4 H4A 113.7 . . ?
C2 C4 H4B 113.7 . . ?
C5 C4 C2 89.9(2) . . ?
C5 C4 H4A 113.7 . . ?
C5 C4 H4B 113.7 . . ?
H4A C4 H4B 110.9 . . ?
C12 C11 H11C 113.6 . . ?
C12 C11 H11D 113.6 . . ?
C10 C11 C12 90.2(2) . . ?
C10 C11 H11C 113.6 . . ?
C10 C11 H11D 113.6 . . ?
H11C C11 H11D 110.9 . . ?

loop_
_geom_bond_atom_site_label_1
_geom_bond_atom_site_label_2
_geom_bond_distance
_geom_bond_site_symmetry_2
_geom_bond_publ_flag
Dy1 O10 2.361(2) . ?
Dy1 O10 2.361(2) 2_655 ?
Dy1 O13 2.384(2) . ?
Dy1 O13 2.384(2) 2_655 ?
Dy1 O12 2.349(2) . ?
Dy1 O12 2.349(2) 2_655 ?
Dy1 O11 2.375(2) 2_655 ?
Dy1 O11 2.375(2) . ?
V1 O9 2.024(2) . ?
V1 O2 2.299(2) . ?
V1 O14 1.982(2) . ?
V1 O5 1.965(2) . ?
V1 O7 1.995(2) . ?
V1 O1 1.600(2) . ?
Na1 Na1 0.000(3) 2 ?
Na1 O2 2.411(2) . ?
Na1 O2 2.411(2) 2 ?
Na1 O3 2.447(2) 2 ?
Na1 O3 2.447(2) . ?
Na1 O14 2.536(2) . ?
Na1 O14 2.536(2) 2 ?
Na1 H3B 2.6567 . ?
Na1 H3B 2.657(3) 2 ?
Na1 O7 2.637(2) 2 ?
Na1 O7 2.637(2) . ?
O9 C9 1.279(3) . ?
O2 H2A 0.83(4) . ?
O2 H2B 0.74(4) . ?
O3 H3A 0.8553 . ?
O3 H3B 0.8796 . ?
O14 C3 1.294(3) . ?
O5 C1 1.288(4) . ?
O10 C9 1.252(3) . ?
O13 H13A 0.83(3) . ?
O13 H13B 0.85(3) . ?
O7 C7 1.281(3) . ?
O8 C7 1.239(4) . ?
O4 C3 1.239(4) . ?
O6 C1 1.235(4) . ?
O12 H12A 0.84(5) . ?
O12 H12B 0.80(5) . ?
O11 H11A 0.80(3) . ?
O11 H11B 0.79(3) . ?
C9 C8 1.524(4) . ?
C1 C2 1.535(4) . ?
C8 C12 1.546(4) . ?
C8 C7 1.532(4) . ?
C8 C10 1.585(4) . ?
C3 C2 1.520(4) . ?
C12 H12C 0.9900 . ?
C12 H12D 0.9900 . ?
C12 C11 1.542(5) . ?
C6 H6A 0.9900 . ?
C6 H6B 0.9900 . ?
C6 C2 1.585(4) . ?
C6 C5 1.551(4) . ?
C10 H10A 0.9900 . ?
C10 H10B 0.9900 . ?
C10 C11 1.531(4) . ?
C2 C4 1.550(4) . ?
C5 H5A 0.9900 . ?
C5 H5B 0.9900 . ?
C5 C4 1.545(4) . ?
C4 H4A 0.9900 . ?
C4 H4B 0.9900 . ?
C11 H11C 0.9900 . ?
C11 H11D 0.9900 . ?

loop_
_geom_torsion_atom_site_label_1
_geom_torsion_atom_site_label_2
_geom_torsion_atom_site_label_3
_geom_torsion_atom_site_label_4
_geom_torsion
_geom_torsion_site_symmetry_1
_geom_torsion_site_symmetry_2
_geom_torsion_site_symmetry_3
_geom_torsion_site_symmetry_4
_geom_torsion_publ_flag
Dy1 O10 C9 O9 -11.8(5) . . . . ?
Dy1 O10 C9 C8 171.9(2) . . . . ?
V1 O9 C9 O10 173.3(2) . . . . ?
V1 O9 C9 C8 -10.3(4) . . . . ?
V1 O14 C3 O4 -171.28(19) . . . . ?
V1 O14 C3 C2 4.6(4) . . . . ?
V1 O5 C1 O6 -166.9(2) . . . . ?
V1 O5 C1 C2 17.8(4) . . . . ?
V1 O7 C7 O8 -172.77(19) . . . . ?
V1 O7 C7 C8 9.2(4) . . . . ?
Na1 O14 C3 O4 53.2(3) 2 . . . ?
Na1 O14 C3 O4 53.2(3) . . . . ?
Na1 O14 C3 C2 -130.9(2) 2 . . . ?
Na1 O14 C3 C2 -130.9(2) . . . . ?
Na1 O7 C7 O8 -35.8(4) 2 . . . ?
Na1 O7 C7 O8 -35.8(4) . . . . ?
Na1 O7 C7 C8 146.13(19) . . . . ?
Na1 O7 C7 C8 146.13(19) 2 . . . ?
O9 C9 C8 C12 -172.1(3) . . . . ?
O9 C9 C8 C7 51.7(4) . . . . ?
O9 C9 C8 C10 -75.2(3) . . . . ?
O14 C3 C2 C1 33.5(4) . . . . ?
O14 C3 C2 C6 -92.8(3) . . . . ?
O14 C3 C2 C4 172.4(2) . . . . ?
O5 C1 C2 C3 -45.4(4) . . . . ?
O5 C1 C2 C6 78.5(3) . . . . ?
O5 C1 C2 C4 177.5(3) . . . . ?
O10 C9 C8 C12 4.4(4) . . . . ?
O10 C9 C8 C7 -131.8(3) . . . . ?
O10 C9 C8 C10 101.3(3) . . . . ?
O4 C3 C2 C1 -150.6(3) . . . . ?
O4 C3 C2 C6 83.1(3) . . . . ?
O4 C3 C2 C4 -11.7(4) . . . . ?
O6 C1 C2 C3 139.1(3) . . . . ?
O6 C1 C2 C6 -97.0(3) . . . . ?
O6 C1 C2 C4 2.1(4) . . . . ?
C9 C8 C12 C11 95.8(3) . . . . ?
C9 C8 C7 O7 -51.3(3) . . . . ?
C9 C8 C7 O8 130.6(3) . . . . ?
C9 C8 C10 C11 -102.0(3) . . . . ?
C1 C2 C4 C5 -129.6(3) . . . . ?
C8 C12 C11 C10 14.5(3) . . . . ?
C8 C10 C11 C12 -14.2(3) . . . . ?
C3 C2 C4 C5 91.5(3) . . . . ?
C12 C8 C7 O7 173.1(3) . . . . ?
C12 C8 C7 O8 -5.0(4) . . . . ?
C12 C8 C10 C11 14.1(3) . . . . ?
C7 C8 C12 C11 -130.2(3) . . . . ?
C7 C8 C10 C11 132.6(3) . . . . ?
C6 C2 C4 C5 -16.1(2) . . . . ?
C6 C5 C4 C2 16.5(2) . . . . ?
C10 C8 C12 C11 -14.0(3) . . . . ?
C10 C8 C7 O7 72.5(3) . . . . ?
C10 C8 C7 O8 -105.6(3) . . . . ?
C2 C6 C5 C4 -16.1(2) . . . . ?
C5 C6 C2 C1 134.2(3) . . . . ?
C5 C6 C2 C3 -96.7(3) . . . . ?
C5 C6 C2 C4 16.1(2) . . . . ?
